data_8100149
loop_
_publ_author_name
'Frey, Wolfgang'
'Root, Christopher'
'Gilch, Peter'
'Braun, Markus'

_publ_section_title
;
Crystal structure of 4-(diisopropylamino)benzonitrile, C~13~H~18~N~2~
;
_journal_issue 3
_journal_name_full 'Zeitschrift f\"ur Kristallographie - New Crystal Structures'
_journal_page_first 291
_journal_page_last 292
_journal_volume 219
_journal_year 2004
_chemical_formula_sum 'C13 H18 N2'
_chemical_formula_weight 202.29
_space_group_IT_number 15
_symmetry_cell_setting monoclinic
_symmetry_space_group_name_Hall '-C 2yc'
_symmetry_space_group_name_H-M 'C 1 2/c 1'
_cell_angle_alpha 90.00
_cell_angle_beta 92.733(13)
_cell_angle_gamma 90.00
_cell_formula_units_Z 16
_cell_length_a 16.657(3)
_cell_length_b 14.714(3)
_cell_length_c 20.725(3)
_cell_measurement_temperature 293(2)
_cell_volume 5073.6(15)
_diffrn_ambient_temperature 293(2)
_exptl_crystal_density_diffrn 1.059
_cod_original_sg_symbol_H-M 'C 2/c'
_cod_database_code 8100149

loop_
_symmetry_equiv_pos_as_xyz
'x, y, z'
'-x, y, -z+1/2'
'x+1/2, y+1/2, z'
'-x+1/2, y+1/2, -z+1/2'
'-x, -y, -z'
'x, -y, z-1/2'
'-x+1/2, -y+1/2, -z'
'x+1/2, -y+1/2, z-1/2'

loop_
_atom_site_label
_atom_site_type_symbol
_atom_site_fract_x
_atom_site_fract_y
_atom_site_fract_z
_atom_site_U_iso_or_equiv
_atom_site_adp_type
_atom_site_occupancy
_atom_site_symmetry_multiplicity
_atom_site_Wyckoff_symbol
_atom_site_calc_flag
_atom_site_refinement_flags
_atom_site_disorder_assembly
_atom_site_disorder_group
N1A N 0.58852(9) 0.14915(10) 0.58936(8) 0.0560(4) Uani 1 8 f d . . .
C1A C 0.65475(11) 0.09471(12) 0.59843(8) 0.0513(4) Uani 1 8 f d . . .
C2A C 0.64836(13) 0.00068(13) 0.61191(10) 0.0638(5) Uani 1 8 f d . . .
H2A H 0.5979 -0.0249 0.6164 0.077 Uiso 1 8 f calc R . .
N2A N 0.91771(19) -0.1208(2) 0.62778(15) 0.1400(12) Uani 1 8 f d . . .
C3A C 0.71605(17) -0.05370(15) 0.61851(11) 0.0775(7) Uani 1 8 f d . . .
H3A H 0.7099 -0.1153 0.6269 0.093 Uiso 1 8 f calc R . .
C4A C 0.79239(15) -0.01916(17) 0.61302(10) 0.0728(6) Uani 1 8 f d . . .
C5A C 0.80010(13) 0.07252(17) 0.60081(10) 0.0718(6) Uani 1 8 f d . . .
H5A H 0.8510 0.0975 0.5976 0.086 Uiso 1 8 f calc R . .
C6A C 0.73371(11) 0.12745(15) 0.59334(10) 0.0627(5) Uani 1 8 f d . . .
H6A H 0.7411 0.1888 0.5846 0.075 Uiso 1 8 f calc R . .
C7A C 0.86259(18) -0.0764(2) 0.62139(13) 0.0986(9) Uani 1 8 f d . . .
C8A C 0.50655(11) 0.11015(14) 0.58919(11) 0.0645(5) Uani 1 8 f d . . .
H8A H 0.5115 0.0457 0.5781 0.077 Uiso 1 8 f calc R . .
C9A C 0.47272(16) 0.1138(2) 0.65575(14) 0.0935(8) Uani 1 8 f d . . .
H9A1 H 0.5097 0.0854 0.6865 0.140 Uiso 1 8 f calc R . .
H9A2 H 0.4223 0.0822 0.6551 0.140 Uiso 1 8 f calc R . .
H9A3 H 0.4648 0.1760 0.6679 0.140 Uiso 1 8 f calc R . .
C10A C 0.45045(14) 0.15232(19) 0.53781(14) 0.0876(7) Uani 1 8 f d . . .
H10A H 0.4744 0.1487 0.4966 0.131 Uiso 1 8 f calc R . .
H10B H 0.4412 0.2149 0.5483 0.131 Uiso 1 8 f calc R . .
H10C H 0.4003 0.1201 0.5359 0.131 Uiso 1 8 f calc R . .
C11A C 0.59250(12) 0.24949(12) 0.59698(11) 0.0635(5) Uani 1 8 f d . . .
H11A H 0.5365 0.2687 0.6003 0.076 Uiso 1 8 f calc R . .
C12A C 0.63483(17) 0.28065(17) 0.65961(13) 0.0884(7) Uani 1 8 f d . . .
H12A H 0.6136 0.2482 0.6952 0.133 Uiso 1 8 f calc R . .
H12B H 0.6263 0.3446 0.6652 0.133 Uiso 1 8 f calc R . .
H12C H 0.6914 0.2688 0.6581 0.133 Uiso 1 8 f calc R . .
C13A C 0.62109(16) 0.29824(16) 0.53739(13) 0.0852(7) Uani 1 8 f d . . .
H13A H 0.5910 0.2768 0.4997 0.128 Uiso 1 8 f calc R . .
H13B H 0.6772 0.2861 0.5330 0.128 Uiso 1 8 f calc R . .
H13C H 0.6130 0.3625 0.5419 0.128 Uiso 1 8 f calc R . .
N1B N 0.18888(9) 0.05206(10) 0.62899(7) 0.0545(4) Uani 1 8 f d . . .
C1B C 0.25432(10) -0.00429(11) 0.63505(8) 0.0470(4) Uani 1 8 f d . . .
C2B C 0.28540(11) -0.03604(13) 0.69575(8) 0.0547(4) Uani 1 8 f d . . .
H2B H 0.2603 -0.0184 0.7329 0.066 Uiso 1 8 f calc R . .
N2B N 0.52315(17) -0.2110(2) 0.65726(14) 0.1287(11) Uani 1 8 f d . . .
C3B C 0.35131(11) -0.09192(13) 0.70161(9) 0.0598(5) Uani 1 8 f d . . .
H3B H 0.3700 -0.1111 0.7424 0.072 Uiso 1 8 f calc R . .
C4B C 0.39043(12) -0.12019(13) 0.64740(10) 0.0627(5) Uani 1 8 f d . . .
C5B C 0.35999(12) -0.09186(14) 0.58701(10) 0.0635(5) Uani 1 8 f d . . .
H5B H 0.3845 -0.1115 0.5501 0.076 Uiso 1 8 f calc R . .
C6B C 0.29455(11) -0.03558(13) 0.58093(9) 0.0554(4) Uani 1 8 f d . . .
H6B H 0.2761 -0.0174 0.5399 0.067 Uiso 1 8 f calc R . .
C7B C 0.46371(16) -0.17248(18) 0.65337(13) 0.0860(7) Uani 1 8 f d . . .
C8B C 0.16130(13) 0.10738(16) 0.68284(10) 0.0711(6) Uani 1 8 f d . . .
H8B H 0.1255 0.1529 0.6624 0.085 Uiso 1 8 f calc R . .
C9B C 0.10842(16) 0.0545(2) 0.72785(13) 0.1042(10) Uani 1 8 f d . . .
H9B1 H 0.0673 0.0229 0.7028 0.156 Uiso 1 8 f calc R . .
H9B2 H 0.0840 0.0959 0.7569 0.156 Uiso 1 8 f calc R . .
H9B3 H 0.1407 0.0114 0.7522 0.156 Uiso 1 8 f calc R . .
C10B C 0.22771(18) 0.1621(2) 0.71754(14) 0.0983(9) Uani 1 8 f d . . .
H10D H 0.2578 0.1942 0.6864 0.147 Uiso 1 8 f calc R . .
H10E H 0.2628 0.1218 0.7420 0.147 Uiso 1 8 f calc R . .
H10F H 0.2044 0.2049 0.7462 0.147 Uiso 1 8 f calc R . .
C11B C 0.15448(12) 0.07716(14) 0.56426(9) 0.0631(5) Uani 1 8 f d . . .
H11B H 0.1708 0.0297 0.5344 0.076 Uiso 1 8 f calc R . .
C12B C 0.06337(14) 0.0785(2) 0.56090(13) 0.0892(8) Uani 1 8 f d . . .
H12D H 0.0435 0.0212 0.5756 0.134 Uiso 1 8 f calc R . .
H12E H 0.0442 0.0886 0.5171 0.134 Uiso 1 8 f calc R . .
H12F H 0.0447 0.1264 0.5878 0.134 Uiso 1 8 f calc R . .
C13B C 0.19041(17) 0.16580(18) 0.54125(13) 0.0894(7) Uani 1 8 f d . . .
H13D H 0.2480 0.1615 0.5438 0.134 Uiso 1 8 f calc R . .
H13E H 0.1738 0.2148 0.5681 0.134 Uiso 1 8 f calc R . .
H13F H 0.1721 0.1770 0.4973 0.134 Uiso 1 8 f calc R . .

loop_
_atom_site_aniso_label
_atom_site_aniso_U_11
_atom_site_aniso_U_22
_atom_site_aniso_U_33
_atom_site_aniso_U_23
_atom_site_aniso_U_13
_atom_site_aniso_U_12
N1A 0.0541(8) 0.0449(8) 0.0692(9) 0.0047(7) 0.0043(7) 0.0024(6)
C1A 0.0589(10) 0.0508(9) 0.0441(8) 0.0000(7) 0.0028(7) 0.0062(8)
C2A 0.0765(13) 0.0508(10) 0.0640(11) 0.0022(8) 0.0024(9) 0.0057(9)
N2A 0.136(2) 0.156(3) 0.125(2) -0.0244(19) -0.0134(17) 0.096(2)
C3A 0.114(2) 0.0522(11) 0.0659(13) -0.0043(9) -0.0028(12) 0.0234(12)
C4A 0.0819(15) 0.0830(15) 0.0529(10) -0.0095(10) -0.0021(10) 0.0343(12)
C5A 0.0609(11) 0.0929(16) 0.0617(12) 0.0025(11) 0.0031(9) 0.0163(11)
C6A 0.0600(11) 0.0639(11) 0.0642(11) 0.0083(9) 0.0038(8) 0.0053(9)
C7A 0.109(2) 0.114(2) 0.0717(15) -0.0187(14) -0.0053(13) 0.0565(17)
C8A 0.0551(10) 0.0586(11) 0.0801(13) -0.0002(10) 0.0053(9) -0.0044(9)
C9A 0.0852(16) 0.104(2) 0.0933(18) 0.0032(15) 0.0274(13) -0.0192(15)
C10A 0.0623(12) 0.0991(18) 0.0999(18) 0.0015(14) -0.0110(12) -0.0079(12)
C11A 0.0624(11) 0.0444(9) 0.0833(14) 0.0022(9) 0.0009(9) 0.0048(8)
C12A 0.0961(17) 0.0659(13) 0.1017(19) -0.0180(13) -0.0099(14) -0.0036(13)
C13A 0.0868(16) 0.0631(13) 0.1052(18) 0.0287(12) -0.0007(13) -0.0033(12)
N1B 0.0548(8) 0.0581(9) 0.0505(8) -0.0018(6) 0.0005(6) 0.0119(7)
C1B 0.0473(8) 0.0441(8) 0.0494(8) 0.0009(7) 0.0013(7) -0.0007(6)
C2B 0.0572(10) 0.0599(10) 0.0476(9) 0.0043(8) 0.0078(7) 0.0066(8)
N2B 0.117(2) 0.134(2) 0.135(2) -0.0101(18) -0.0019(16) 0.0777(18)
C3B 0.0638(11) 0.0595(10) 0.0557(10) 0.0097(8) -0.0016(8) 0.0072(9)
C4B 0.0628(11) 0.0539(10) 0.0712(12) -0.0021(9) 0.0019(9) 0.0151(9)
C5B 0.0684(11) 0.0638(11) 0.0589(11) -0.0095(9) 0.0089(9) 0.0133(9)
C6B 0.0601(10) 0.0590(10) 0.0470(9) -0.0015(8) 0.0003(7) 0.0063(8)
C7B 0.0894(17) 0.0807(16) 0.0876(16) -0.0040(13) 0.0021(13) 0.0328(13)
C8B 0.0697(12) 0.0821(14) 0.0611(11) -0.0159(10) -0.0014(9) 0.0276(11)
C9B 0.0790(16) 0.165(3) 0.0708(15) 0.0012(17) 0.0226(12) 0.0261(18)
C10B 0.118(2) 0.0867(17) 0.0876(17) -0.0337(14) -0.0229(15) 0.0210(16)
C11B 0.0699(12) 0.0619(11) 0.0563(10) -0.0005(8) -0.0094(8) 0.0130(9)
C12B 0.0770(15) 0.0972(18) 0.0902(17) -0.0122(14) -0.0278(12) 0.0072(13)
C13B 0.1036(18) 0.0783(15) 0.0854(16) 0.0236(13) -0.0061(13) 0.0011(14)

loop_
_geom_bond_atom_site_label_1
_geom_bond_atom_site_label_2
_geom_bond_distance
_geom_bond_site_symmetry_2
_geom_bond_publ_flag
N1A C1A 1.369(2) . ?
N1A C8A 1.481(2) . ?
N1A C11A 1.486(2) . ?
C1A C6A 1.409(3) . ?
C1A C2A 1.417(3) . ?
C2A C3A 1.384(3) . ?
C2A H2A 0.9300 . ?
N2A C7A 1.129(3) . ?
C3A C4A 1.379(4) . ?
C3A H3A 0.9300 . ?
C4A C5A 1.380(3) . ?
C4A C7A 1.445(3) . ?
C5A C6A 1.373(3) . ?
C5A H5A 0.9300 . ?
C6A H6A 0.9300 . ?
C8A C10A 1.516(3) . ?
C8A C9A 1.516(3) . ?
C8A H8A 0.9800 . ?
C9A H9A1 0.9600 . ?
C9A H9A2 0.9600 . ?
C9A H9A3 0.9600 . ?
C10A H10A 0.9600 . ?
C10A H10B 0.9600 . ?
C10A H10C 0.9600 . ?
C11A C12A 1.518(3) . ?
C11A C13A 1.524(3) . ?
C11A H11A 0.9800 . ?
C12A H12A 0.9600 . ?
C12A H12B 0.9600 . ?
C12A H12C 0.9600 . ?
C13A H13A 0.9600 . ?
C13A H13B 0.9600 . ?
C13A H13C 0.9600 . ?
N1B C1B 1.370(2) . ?
N1B C8B 1.472(2) . ?
N1B C11B 1.480(2) . ?
C1B C6B 1.411(2) . ?
C1B C2B 1.417(2) . ?
C2B C3B 1.372(3) . ?
C2B H2B 0.9300 . ?
N2B C7B 1.140(3) . ?
C3B C4B 1.389(3) . ?
C3B H3B 0.9300 . ?
C4B C5B 1.392(3) . ?
C4B C7B 1.443(3) . ?
C5B C6B 1.370(3) . ?
C5B H5B 0.9300 . ?
C6B H6B 0.9300 . ?
C8B C10B 1.521(3) . ?
C8B C9B 1.527(4) . ?
C8B H8B 0.9800 . ?
C9B H9B1 0.9600 . ?
C9B H9B2 0.9600 . ?
C9B H9B3 0.9600 . ?
C10B H10D 0.9600 . ?
C10B H10E 0.9600 . ?
C10B H10F 0.9600 . ?
C11B C12B 1.516(3) . ?
C11B C13B 1.521(3) . ?
C11B H11B 0.9800 . ?
C12B H12D 0.9600 . ?
C12B H12E 0.9600 . ?
C12B H12F 0.9600 . ?
C13B H13D 0.9600 . ?
C13B H13E 0.9600 . ?
C13B H13F 0.9600 . ?

loop_
_cod_related_entry_id
_cod_related_entry_database
_cod_related_entry_code
1 ChemSpider 2043775
